data_4036215
loop_
_publ_author_name
'Roche, Alex J.'
'Abboud, Khalil A.'
'Dolbier, Jr, William R'

_publ_section_title
;
 The Unexpected Formation of
 9,9,10,10-Tetrafluoro-1,2,4,12-tetraphenyl[2.2]paracyclophan-1-ene.
;
_journal_issue 10
_journal_name_full 'The Journal of organic chemistry'
_journal_page_first 5355
_journal_page_last 5358
_journal_paper_doi 10.1021/acs.joc.5b00657
_journal_volume 80
_journal_year 2015
_chemical_formula_sum 'C40 H26 F4'
_chemical_formula_weight 582.61
_space_group_crystal_system triclinic
_space_group_IT_number 2
_space_group_name_Hall '-P 1'
_space_group_name_H-M_alt 'P -1'
_atom_sites_solution_hydrogens geom
_audit_creation_method SHELXL-2014/6
_audit_update_record
;
2015-02-10 # Formatted by publCIF

;
_cell_angle_alpha 101.459(1)
_cell_angle_beta 93.232(1)
_cell_angle_gamma 105.545(1)
_cell_formula_units_Z 4
_cell_length_a 10.0827(5)
_cell_length_b 15.8074(8)
_cell_length_c 19.5993(10)
_cell_measurement_reflns_used 352
_cell_measurement_temperature 100(2)
_cell_measurement_theta_max 28.0
_cell_measurement_theta_min 2.0
_cell_volume 2929.6(3)
_computing_cell_refinement 'Bruker SMART v5.624 & SAINT 6.36a (Bruker 1998)'
_computing_data_collection 'Bruker SMART v5.624 (Bruker 1998)'
_computing_data_reduction 'Bruker SHELXTL v6.14 (Bruker 2000)'
_computing_molecular_graphics 'SHELXL-2014 (Sheldrick, 2014)'
_computing_publication_material 'SHELXL-2014 (Sheldrick, 2014)'
_computing_structure_refinement 'SHELXL-2014 (Sheldrick, 2014)'
_computing_structure_solution 'SHELXL-2014 (Sheldrick, 2014)'
_diffrn_ambient_temperature 100(2)
_diffrn_measured_fraction_theta_full 0.988
_diffrn_measured_fraction_theta_max 0.969
_diffrn_measurement_device_type 'SMART CCD area detector'
_diffrn_measurement_method '\w and \f scans'
_diffrn_radiation_monochromator graphite
_diffrn_radiation_source 'fine-focus sealed tube'
_diffrn_radiation_type MoK\a
_diffrn_radiation_wavelength 0.71073
_diffrn_reflns_av_R_equivalents 0.0231
_diffrn_reflns_av_unetI/netI 0.0589
_diffrn_reflns_Laue_measured_fraction_full 0.988
_diffrn_reflns_Laue_measured_fraction_max 0.969
_diffrn_reflns_limit_h_max 13
_diffrn_reflns_limit_h_min -13
_diffrn_reflns_limit_k_max 20
_diffrn_reflns_limit_k_min -20
_diffrn_reflns_limit_l_max 20
_diffrn_reflns_limit_l_min -25
_diffrn_reflns_number 19864
_diffrn_reflns_point_group_measured_fraction_full 0.988
_diffrn_reflns_point_group_measured_fraction_max 0.969
_diffrn_reflns_theta_full 25.242
_diffrn_reflns_theta_max 27.500
_diffrn_reflns_theta_min 1.067
_diffrn_standards_interval_count 0
_diffrn_standards_interval_time 0
_diffrn_standards_number 0
_exptl_absorpt_coefficient_mu 0.093
_exptl_absorpt_correction_T_max 0.9892
_exptl_absorpt_correction_T_min 0.9613
_exptl_absorpt_correction_type analytical
_exptl_absorpt_process_details 'based on measured indexed crystal faces, Bruker SHELXTL2014 (Bruker 2014)'
_exptl_crystal_colour Colorless
_exptl_crystal_density_diffrn 1.321
_exptl_crystal_description Plates
_exptl_crystal_F_000 1208
_exptl_crystal_size_max 0.32
_exptl_crystal_size_mid 0.25
_exptl_crystal_size_min 0.14
_refine_diff_density_max 0.252
_refine_diff_density_min -0.177
_refine_diff_density_rms 0.040
_refine_ls_extinction_coef 0.0045(4)
_refine_ls_extinction_expression Fc^*^=kFc[1+0.001xFc^2^\l^3^/sin(2\q)]^-1/4^
_refine_ls_extinction_method SHELXL
_refine_ls_goodness_of_fit_ref 0.900
_refine_ls_hydrogen_treatment constr
_refine_ls_matrix_type full
_refine_ls_number_parameters 794
_refine_ls_number_reflns 13033
_refine_ls_number_restraints 0
_refine_ls_restrained_S_all 0.900
_refine_ls_R_factor_all 0.0742
_refine_ls_R_factor_gt 0.0407
_refine_ls_shift/su_max 0.001
_refine_ls_shift/su_mean 0.000
_refine_ls_structure_factor_coef Fsqd
_refine_ls_weighting_details 'w=1/[\s^2^(Fo^2^)+(0.0554P)^2^] where P=(Fo^2^+2Fc^2^)/3'
_refine_ls_weighting_scheme calc
_refine_ls_wR_factor_gt 0.0965
_refine_ls_wR_factor_ref 0.1054
_reflns_Friedel_coverage 0.000
_reflns_number_gt 8063
_reflns_number_total 13033
_reflns_threshold_expression 'I > 2\s(I)'
_cod_data_source_file jo5b00657_si_001.cif
_cod_data_source_block new
_cod_database_code 4036215
_shelx_space_group_comment
; 
The symmetry employed for this shelxl refinement is uniquely defined 
by the following loop, which should always be used as a source of 
symmetry information in preference to the above space-group names. 
They are only intended as comments. 
;
_shelxl_version_number 2014/6

loop_
_space_group_symop_operation_xyz
'x, y, z'
'-x, -y, -z'

loop_
_atom_site_label
_atom_site_type_symbol
_atom_site_fract_x
_atom_site_fract_y
_atom_site_fract_z
_atom_site_U_iso_or_equiv
_atom_site_adp_type
_atom_site_occupancy
_atom_site_site_symmetry_order
_atom_site_calc_flag
_atom_site_refinement_flags_posn
_atom_site_refinement_flags_adp
F1A F 0.12947(10) -0.14182(6) -0.34567(5) 0.0425(2) Uani 1 1 d . .
F1B F 0.07767(10) -0.04575(6) -0.39900(5) 0.0412(2) Uani 1 1 d . .
F2A F -0.11301(10) -0.19822(6) -0.31310(5) 0.0393(2) Uani 1 1 d . .
F2B F -0.1451(1) -0.16315(6) -0.41344(5) 0.0424(2) Uani 1 1 d . .
C1 C -0.01268(15) 0.20255(9) -0.14598(8) 0.0251(3) Uani 1 1 d . .
C2 C -0.15322(15) 0.16709(9) -0.15691(8) 0.0252(3) Uani 1 1 d . .
C3 C -0.20647(14) 0.08093(9) -0.21245(8) 0.0242(3) Uani 1 1 d . .
C4 C -0.25368(14) -0.00543(10) -0.19845(8) 0.0253(3) Uani 1 1 d . .
C5 C -0.23729(15) -0.07795(10) -0.24821(8) 0.0268(3) Uani 1 1 d . .
H5A H -0.2650 -0.1356 -0.2397 0.032 Uiso 1 1 calc R U
C6 C -0.18072(15) -0.06604(10) -0.30997(8) 0.0279(3) Uani 1 1 d . .
C7 C -0.16806(15) 0.01546(10) -0.32973(8) 0.0294(3) Uani 1 1 d . .
H7A H -0.1512 0.0210 -0.3750 0.035 Uiso 1 1 calc R U
C8 C -0.18102(15) 0.08774(10) -0.28080(8) 0.0271(3) Uani 1 1 d . .
H8A H -0.1726 0.1424 -0.2936 0.033 Uiso 1 1 calc R U
C9 C -0.10001(17) -0.1269(1) -0.34381(8) 0.0319(4) Uani 1 1 d . .
C10 C 0.06174(17) -0.07724(11) -0.33911(9) 0.0325(4) Uani 1 1 d . .
C11 C 0.11635(15) 0.00106(10) -0.27577(8) 0.0283(3) Uani 1 1 d . .
C12 C 0.09494(14) -0.00856(10) -0.20693(8) 0.0266(3) Uani 1 1 d . .
C13 C 0.07109(14) 0.06416(10) -0.16064(8) 0.0256(3) Uani 1 1 d . .
H13B H 0.0537 0.0587 -0.1154 0.031 Uiso 1 1 calc R U
C14 C 0.07254(14) 0.14469(9) -0.18013(8) 0.0254(3) Uani 1 1 d . .
C15 C 0.13322(15) 0.16011(10) -0.24017(8) 0.0295(4) Uani 1 1 d . .
H15B H 0.1616 0.2181 -0.2479 0.035 Uiso 1 1 calc R U
C16 C 0.15092(15) 0.08796(10) -0.28845(9) 0.0313(4) Uani 1 1 d . .
H16B H 0.1864 0.0975 -0.3300 0.038 Uiso 1 1 calc R U
C17 C -0.30319(15) -0.02336(10) -0.13091(8) 0.0265(3) Uani 1 1 d . .
C18 C -0.23622(16) 0.02673(10) -0.06532(8) 0.0299(3) Uani 1 1 d . .
H18B H -0.1591 0.0759 -0.0625 0.036 Uiso 1 1 calc R U
C19 C -0.28289(18) 0.00433(11) -0.00446(9) 0.0378(4) Uani 1 1 d . .
H19B H -0.2371 0.0384 0.0389 0.045 Uiso 1 1 calc R U
C20 C -0.39740(19) -0.06856(12) -0.00781(10) 0.0439(4) Uani 1 1 d . .
H20B H -0.4288 -0.0837 0.0331 0.053 Uiso 1 1 calc R U
C21 C -0.46467(18) -0.11873(12) -0.07233(10) 0.0438(4) Uani 1 1 d . .
H21B H -0.5417 -0.1678 -0.0748 0.053 Uiso 1 1 calc R U
C22 C -0.41856(16) -0.0967(1) -0.13328(9) 0.0346(4) Uani 1 1 d . .
H22B H -0.4649 -0.1311 -0.1764 0.041 Uiso 1 1 calc R U
C23 C -0.25556(15) 0.20621(9) -0.11983(8) 0.0263(3) Uani 1 1 d . .
C24 C -0.38775(16) 0.19215(11) -0.15360(9) 0.0328(4) Uani 1 1 d . .
H24B H -0.4107 0.1602 -0.1999 0.039 Uiso 1 1 calc R U
C25 C -0.48543(17) 0.22559(12) -0.11857(10) 0.0400(4) Uani 1 1 d . .
H25B H -0.5729 0.2165 -0.1417 0.048 Uiso 1 1 calc R U
C26 C -0.45337(18) 0.27207(12) -0.04986(10) 0.0405(4) Uani 1 1 d . .
H26B H -0.5183 0.2955 -0.0269 0.049 Uiso 1 1 calc R U
C27 C -0.32427(17) 0.28394(10) -0.01491(9) 0.0362(4) Uani 1 1 d . .
H27B H -0.3033 0.3139 0.0320 0.043 Uiso 1 1 calc R U
C28 C -0.22685(16) 0.25138(10) -0.04945(9) 0.0318(4) Uani 1 1 d . .
H28B H -0.1405 0.2596 -0.0255 0.038 Uiso 1 1 calc R U
C29 C 0.06204(15) 0.29576(9) -0.10707(8) 0.0254(3) Uani 1 1 d . .
C30 C 0.01583(16) 0.36886(10) -0.11576(9) 0.0338(4) Uani 1 1 d . .
H30B H -0.0628 0.3596 -0.1467 0.041 Uiso 1 1 calc R U
C31 C 0.08593(19) 0.45523(11) -0.07877(10) 0.0414(4) Uani 1 1 d . .
H31B H 0.0535 0.5035 -0.0844 0.050 Uiso 1 1 calc R U
C32 C 0.20367(19) 0.46982(11) -0.03358(9) 0.0412(4) Uani 1 1 d . .
H32B H 0.2495 0.5277 -0.0081 0.049 Uiso 1 1 calc R U
C33 C 0.25323(17) 0.39893(11) -0.02615(9) 0.0376(4) Uani 1 1 d . .
H33B H 0.3339 0.4091 0.0035 0.045 Uiso 1 1 calc R U
C34 C 0.18326(16) 0.31218(10) -0.06275(8) 0.0304(4) Uani 1 1 d . .
H34B H 0.2177 0.2645 -0.0576 0.036 Uiso 1 1 calc R U
C35 C 0.08917(15) -0.09279(10) -0.18256(8) 0.0283(3) Uani 1 1 d . .
C36 C -0.00985(16) -0.12624(11) -0.14012(9) 0.0334(4) Uani 1 1 d . .
H36B H -0.0755 -0.0963 -0.1274 0.040 Uiso 1 1 calc R U
C37 C -0.01102(18) -0.20362(11) -0.11685(10) 0.0416(4) Uani 1 1 d . .
H37B H -0.0777 -0.2255 -0.0889 0.050 Uiso 1 1 calc R U
C38 C 0.0865(2) -0.24846(12) -0.13501(10) 0.0475(5) Uani 1 1 d . .
H38B H 0.0844 -0.3010 -0.1200 0.057 Uiso 1 1 calc R U
C39 C 0.1865(2) -0.21531(12) -0.17529(10) 0.0450(5) Uani 1 1 d . .
H39B H 0.2531 -0.2449 -0.1869 0.054 Uiso 1 1 calc R U
C40 C 0.18848(17) -0.13794(11) -0.19878(9) 0.0367(4) Uani 1 1 d . .
H40B H 0.2571 -0.1158 -0.2258 0.044 Uiso 1 1 calc R U
F1E F 0.61684(9) 0.35272(6) 0.16702(5) 0.0396(2) Uani 1 1 d . .
F1F F 0.55246(9) 0.43821(6) 0.10681(5) 0.0374(2) Uani 1 1 d . .
F2E F 0.37698(10) 0.29089(6) 0.20116(5) 0.0374(2) Uani 1 1 d . .
F2F F 0.3393(1) 0.31390(6) 0.09703(5) 0.0389(2) Uani 1 1 d . .
C1' C 0.43727(14) 0.69519(9) 0.34746(8) 0.0243(3) Uani 1 1 d . .
C2' C 0.29746(15) 0.65548(9) 0.33442(8) 0.0243(3) Uani 1 1 d . .
C3' C 0.25245(14) 0.56493(9) 0.28378(8) 0.0235(3) Uani 1 1 d . .
C4' C 0.21658(14) 0.48159(10) 0.30344(8) 0.0244(3) Uani 1 1 d . .
C5' C 0.24048(15) 0.40805(10) 0.25813(8) 0.0259(3) Uani 1 1 d . .
H5'A H 0.2204 0.3526 0.2707 0.031 Uiso 1 1 calc R U
C6' C 0.29329(15) 0.41549(10) 0.19505(8) 0.0267(3) Uani 1 1 d . .
C7' C 0.29423(15) 0.4919(1) 0.16936(8) 0.0290(3) Uani 1 1 d . .
H7'A H 0.3085 0.4933 0.1231 0.035 Uiso 1 1 calc R U
C8' C 0.27354(15) 0.56531(10) 0.21394(8) 0.0275(3) Uani 1 1 d . .
H8'A H 0.2736 0.6164 0.1971 0.033 Uiso 1 1 calc R U
C9' C 0.38159(16) 0.35726(10) 0.16570(8) 0.0303(4) Uani 1 1 d . .
C10' C 0.54059(16) 0.41228(10) 0.16932(8) 0.0306(4) Uani 1 1 d . .
C11' C 0.58833(15) 0.49541(10) 0.22908(8) 0.0271(3) Uani 1 1 d . .
C12' C 0.57045(14) 0.49102(10) 0.29939(8) 0.0255(3) Uani 1 1 d . .
C13' C 0.53905(14) 0.56393(10) 0.34182(8) 0.0256(3) Uani 1 1 d . .
H13A H 0.5242 0.5619 0.3880 0.031 Uiso 1 1 calc R U
C14' C 0.52928(14) 0.63934(9) 0.31737(8) 0.0250(3) Uani 1 1 d . .
C15' C 0.58625(15) 0.65151(10) 0.25576(8) 0.0285(3) Uani 1 1 d . .
H15A H 0.6070 0.7077 0.2446 0.034 Uiso 1 1 calc R U
C16' C 0.61180(15) 0.5793(1) 0.21125(8) 0.0296(3) Uani 1 1 d . .
H16A H 0.6451 0.5866 0.1689 0.035 Uiso 1 1 calc R U
C17' C 0.17342(15) 0.46832(10) 0.37303(8) 0.0264(3) Uani 1 1 d . .
C18' C 0.23673(16) 0.52658(10) 0.43668(8) 0.0299(3) Uani 1 1 d . .
H18A H 0.3042 0.5799 0.4367 0.036 Uiso 1 1 calc R U
C19' C 0.20034(18) 0.50604(11) 0.49971(9) 0.0371(4) Uani 1 1 d . .
H19A H 0.2442 0.5451 0.5417 0.045 Uiso 1 1 calc R U
C20' C 0.09906(19) 0.42770(12) 0.50057(9) 0.0414(4) Uani 1 1 d . .
H20A H 0.0750 0.4140 0.5430 0.050 Uiso 1 1 calc R U
C21' C 0.03385(18) 0.36994(11) 0.43838(10) 0.0407(4) Uani 1 1 d . .
H21A H -0.0348 0.3174 0.4389 0.049 Uiso 1 1 calc R U
C22' C 0.07035(16) 0.38992(10) 0.37516(9) 0.0331(4) Uani 1 1 d . .
H22A H 0.0256 0.3506 0.3334 0.040 Uiso 1 1 calc R U
C23' C 0.18740(15) 0.69407(9) 0.36300(8) 0.0251(3) Uani 1 1 d . .
C24' C 0.05465(15) 0.6648(1) 0.32628(9) 0.0312(4) Uani 1 1 d . .
H24A H 0.0370 0.6223 0.2841 0.037 Uiso 1 1 calc R U
C25' C -0.05130(17) 0.69806(12) 0.3517(1) 0.0402(4) Uani 1 1 d . .
H25A H -0.1391 0.6777 0.3266 0.048 Uiso 1 1 calc R U
C26' C -0.02688(18) 0.76126(12) 0.41408(11) 0.0446(5) Uani 1 1 d . .
H26A H -0.0972 0.7849 0.4305 0.054 Uiso 1 1 calc R U
C27' C 0.10256(18) 0.78909(11) 0.45198(10) 0.0436(5) Uani 1 1 d . .
H27A H 0.1189 0.8310 0.4944 0.052 Uiso 1 1 calc R U
C28' C 0.20805(17) 0.75538(10) 0.42749(9) 0.0341(4) Uani 1 1 d . .
H28A H 0.2941 0.7737 0.4542 0.041 Uiso 1 1 calc R U
C29' C 0.50538(14) 0.79067(9) 0.38295(8) 0.0251(3) Uani 1 1 d . .
C30' C 0.46611(16) 0.85996(10) 0.36173(9) 0.0322(4) Uani 1 1 d . .
H30A H 0.3968 0.8463 0.3245 0.039 Uiso 1 1 calc R U
C31' C 0.52796(18) 0.94896(11) 0.39478(10) 0.0428(4) Uani 1 1 d . .
H31A H 0.5001 0.9946 0.3800 0.051 Uiso 1 1 calc R U
C32' C 0.63100(19) 0.96990(12) 0.44976(11) 0.0486(5) Uani 1 1 d . .
H32A H 0.6714 1.0296 0.4729 0.058 Uiso 1 1 calc R U
C33' C 0.67402(18) 0.90261(12) 0.47038(10) 0.0479(5) Uani 1 1 d . .
H33A H 0.7449 0.9170 0.5069 0.058 Uiso 1 1 calc R U
C34' C 0.61262(16) 0.81318(11) 0.43713(9) 0.0356(4) Uani 1 1 d . .
H34A H 0.6433 0.7681 0.4511 0.043 Uiso 1 1 calc R U
C35' C 0.57225(15) 0.41095(10) 0.32828(8) 0.0280(3) Uani 1 1 d . .
C36' C 0.47488(17) 0.37885(11) 0.37188(9) 0.0341(4) Uani 1 1 d . .
H36A H 0.4075 0.4079 0.3833 0.041 Uiso 1 1 calc R U
C37' C 0.47753(19) 0.30441(12) 0.39831(10) 0.0446(4) Uani 1 1 d . .
H37A H 0.4110 0.2831 0.4266 0.053 Uiso 1 1 calc R U
C38' C 0.5786(2) 0.26137(12) 0.38296(10) 0.0490(5) Uani 1 1 d . .
H38A H 0.5797 0.2110 0.4005 0.059 Uiso 1 1 calc R U
C39' C 0.67752(19) 0.29352(11) 0.3416(1) 0.0426(4) Uani 1 1 d . .
H39A H 0.7463 0.2653 0.3317 0.051 Uiso 1 1 calc R U
C40' C 0.67517(17) 0.36794(11) 0.31454(9) 0.0342(4) Uani 1 1 d . .
H40A H 0.7429 0.3894 0.2869 0.041 Uiso 1 1 calc R U

loop_
_atom_site_aniso_label
_atom_site_aniso_U_11
_atom_site_aniso_U_22
_atom_site_aniso_U_33
_atom_site_aniso_U_23
_atom_site_aniso_U_13
_atom_site_aniso_U_12
F1A 0.0485(6) 0.0366(5) 0.0451(6) -0.0032(5) 0.0069(5) 0.0252(5)
F1B 0.0521(6) 0.0423(6) 0.0295(5) 0.0062(4) 0.0128(5) 0.0138(5)
F2A 0.0525(6) 0.0257(5) 0.0418(6) 0.0055(4) 0.0094(5) 0.0156(4)
F2B 0.0513(6) 0.0426(6) 0.0269(5) -0.0066(4) 0.0016(5) 0.0140(5)
C1 0.0293(8) 0.0212(7) 0.0256(8) 0.0046(6) 0.0034(6) 0.0088(6)
C2 0.0307(8) 0.0220(7) 0.0253(8) 0.0060(6) 0.0041(6) 0.0111(6)
C3 0.0219(7) 0.0244(7) 0.0266(8) 0.0024(6) 0.0015(6) 0.0098(6)
C4 0.0223(7) 0.0261(8) 0.0267(8) 0.0035(7) -0.0004(6) 0.0078(6)
C5 0.0264(7) 0.0233(7) 0.0279(9) 0.0035(7) -0.0011(6) 0.0047(6)
C6 0.0310(8) 0.0274(8) 0.0230(8) 0.0007(7) -0.0018(7) 0.0089(7)
C7 0.0343(8) 0.0333(8) 0.0209(8) 0.0046(7) -0.0001(7) 0.0117(7)
C8 0.0278(7) 0.0264(8) 0.0284(9) 0.0063(7) -0.0006(7) 0.0104(6)
C9 0.0436(9) 0.0263(8) 0.0240(9) 0.0014(7) 0.0015(7) 0.0106(7)
C10 0.0424(9) 0.0320(9) 0.0282(9) 0.0052(7) 0.0103(7) 0.0189(7)
C11 0.0277(8) 0.0273(8) 0.0310(9) 0.0020(7) 0.0067(7) 0.0123(7)
C12 0.0246(7) 0.0255(8) 0.0298(9) 0.0033(7) 0.0017(6) 0.0097(6)
C13 0.0249(7) 0.0273(8) 0.0250(8) 0.0046(7) 0.0006(6) 0.0093(6)
C14 0.0217(7) 0.0221(7) 0.0288(9) 0.0005(6) -0.0006(6) 0.0049(6)
C15 0.0274(8) 0.0236(8) 0.0369(10) 0.0072(7) 0.0056(7) 0.0058(6)
C16 0.0310(8) 0.0330(9) 0.0317(9) 0.0080(7) 0.0104(7) 0.0101(7)
C17 0.0291(8) 0.0240(8) 0.0295(9) 0.0065(7) 0.0065(7) 0.0117(6)
C18 0.0310(8) 0.0281(8) 0.0312(9) 0.0070(7) 0.0048(7) 0.0090(7)
C19 0.0459(10) 0.0379(9) 0.0285(9) 0.0053(8) 0.0035(8) 0.0118(8)
C20 0.0574(11) 0.0401(10) 0.0365(11) 0.0136(9) 0.0175(9) 0.0115(9)
C21 0.0443(10) 0.0367(10) 0.0452(12) 0.0097(9) 0.0144(9) 0.0007(8)
C22 0.0345(9) 0.0297(9) 0.036(1) 0.0034(7) 0.0052(7) 0.0061(7)
C23 0.0310(8) 0.0215(7) 0.0288(9) 0.0079(7) 0.0070(7) 0.0091(6)
C24 0.0333(8) 0.0379(9) 0.0307(9) 0.0100(8) 0.0051(7) 0.0141(7)
C25 0.0337(9) 0.0539(11) 0.0431(11) 0.0204(9) 0.0116(8) 0.0219(8)
C26 0.0426(10) 0.0403(10) 0.0494(12) 0.0148(9) 0.0224(9) 0.0229(8)
C27 0.0447(10) 0.0287(8) 0.0354(10) 0.0028(7) 0.0144(8) 0.0116(7)
C28 0.0328(8) 0.0266(8) 0.0346(10) 0.0042(7) 0.0058(7) 0.0076(7)
C29 0.0293(8) 0.0217(7) 0.0253(8) 0.0033(6) 0.0070(6) 0.0082(6)
C30 0.0327(8) 0.0269(8) 0.0431(10) 0.0085(8) 0.0055(7) 0.0099(7)
C31 0.0508(11) 0.0226(8) 0.0538(12) 0.0085(8) 0.0144(9) 0.0141(8)
C32 0.0530(11) 0.0225(8) 0.0392(11) -0.0024(7) 0.0103(9) 0.0015(8)
C33 0.0417(9) 0.0338(9) 0.0298(9) 0.0000(7) -0.0005(8) 0.0044(8)
C34 0.0348(8) 0.0266(8) 0.0283(9) 0.0031(7) 0.0014(7) 0.0091(7)
C35 0.0317(8) 0.0242(8) 0.0280(9) 0.0008(7) -0.0035(7) 0.0111(7)
C36 0.0319(8) 0.0322(9) 0.0353(10) 0.0057(7) -0.0035(7) 0.0106(7)
C37 0.0454(10) 0.0348(9) 0.0420(11) 0.0136(8) -0.0045(8) 0.0055(8)
C38 0.0647(12) 0.0285(9) 0.0498(12) 0.0101(9) -0.0121(10) 0.0169(9)
C39 0.0566(11) 0.0381(10) 0.0455(12) 0.0025(9) -0.0062(9) 0.0295(9)
C40 0.0425(9) 0.0356(9) 0.0351(10) 0.0037(8) 0.0011(8) 0.0200(8)
F1E 0.0462(5) 0.0400(5) 0.0380(6) 0.0001(4) 0.0064(5) 0.0275(5)
F1F 0.0454(5) 0.0434(6) 0.0250(5) 0.0077(4) 0.0108(4) 0.0137(4)
F2E 0.0523(6) 0.0276(5) 0.0374(6) 0.0085(4) 0.0127(5) 0.0177(4)
F2F 0.0482(6) 0.0365(5) 0.0270(5) -0.0042(4) 0.0054(4) 0.0115(4)
C1' 0.0282(7) 0.0219(7) 0.0236(8) 0.0047(6) 0.0032(6) 0.0088(6)
C2' 0.0290(7) 0.0210(7) 0.0238(8) 0.0046(6) 0.0029(6) 0.0089(6)
C3' 0.0212(7) 0.0242(7) 0.0252(8) 0.0026(6) 0.0018(6) 0.0087(6)
C4' 0.0222(7) 0.0255(7) 0.0247(8) 0.0036(6) 0.0021(6) 0.0071(6)
C5' 0.0269(7) 0.0216(7) 0.0274(8) 0.0039(6) 0.0015(6) 0.0051(6)
C6' 0.0295(8) 0.0255(8) 0.0220(8) -0.0005(6) 0.0002(6) 0.0072(6)
C7' 0.0317(8) 0.0332(8) 0.0218(8) 0.0035(7) 0.0014(6) 0.0109(7)
C8' 0.0275(7) 0.0273(8) 0.0289(9) 0.0063(7) 0.0003(7) 0.0103(6)
C9' 0.0429(9) 0.0260(8) 0.0217(8) 0.0029(7) 0.0034(7) 0.0114(7)
C10' 0.0400(9) 0.0335(9) 0.0249(9) 0.0066(7) 0.0084(7) 0.0203(7)
C11' 0.0251(7) 0.0298(8) 0.0284(9) 0.0044(7) 0.0059(6) 0.0121(6)
C12' 0.0238(7) 0.0273(8) 0.0266(8) 0.0053(7) 0.0018(6) 0.0102(6)
C13' 0.0256(7) 0.0280(8) 0.0240(8) 0.0049(7) 0.0015(6) 0.0098(6)
C14' 0.0215(7) 0.0231(7) 0.0279(8) 0.0019(6) -0.0001(6) 0.0056(6)
C15' 0.0260(7) 0.0256(8) 0.0347(9) 0.0086(7) 0.0051(7) 0.0071(6)
C16' 0.0279(8) 0.0357(9) 0.0287(9) 0.0103(7) 0.0093(7) 0.0116(7)
C17' 0.0280(8) 0.0257(8) 0.0279(9) 0.0045(7) 0.0068(7) 0.0122(6)
C18' 0.0327(8) 0.0280(8) 0.0290(9) 0.0051(7) 0.0059(7) 0.0092(7)
C19' 0.0467(10) 0.040(1) 0.0268(9) 0.0056(8) 0.0060(8) 0.0171(8)
C20' 0.0571(11) 0.0421(10) 0.0321(10) 0.0153(8) 0.0165(9) 0.0185(9)
C21' 0.0465(10) 0.0320(9) 0.0439(11) 0.0112(8) 0.0168(9) 0.0073(8)
C22' 0.0372(9) 0.0285(8) 0.0326(9) 0.0033(7) 0.0078(7) 0.0093(7)
C23' 0.0277(7) 0.0219(7) 0.0283(8) 0.0082(6) 0.0066(6) 0.0087(6)
C24' 0.0330(8) 0.0331(9) 0.0318(9) 0.0122(7) 0.0055(7) 0.0129(7)
C25' 0.0304(8) 0.0492(11) 0.0518(12) 0.0257(10) 0.0111(8) 0.0178(8)
C26' 0.0425(10) 0.0409(10) 0.0632(13) 0.0194(10) 0.0275(10) 0.0230(9)
C27' 0.0491(11) 0.0324(9) 0.0484(12) 0.0038(8) 0.0245(9) 0.0101(8)
C28' 0.0332(8) 0.0309(9) 0.0358(10) 0.0026(7) 0.0096(7) 0.0073(7)
C29' 0.0252(7) 0.0241(8) 0.0252(8) 0.0031(6) 0.0052(6) 0.0069(6)
C30' 0.0326(8) 0.0278(8) 0.0367(10) 0.0052(7) 0.0037(7) 0.0107(7)
C31' 0.0435(10) 0.0262(9) 0.0600(13) 0.0078(9) 0.0134(9) 0.0121(8)
C32' 0.0444(10) 0.0293(9) 0.0584(13) -0.0102(9) 0.0105(10) 0.0010(8)
C33' 0.0412(10) 0.0468(11) 0.0416(11) -0.0071(9) -0.0055(9) 0.0030(9)
C34' 0.0349(9) 0.0361(9) 0.0327(10) 0.0038(8) -0.0018(7) 0.0087(7)
C35' 0.0336(8) 0.0277(8) 0.0234(8) 0.0043(7) -0.0013(7) 0.0118(7)
C36' 0.0372(9) 0.0374(9) 0.0314(9) 0.0111(8) 0.0016(7) 0.0150(7)
C37' 0.0520(11) 0.0406(10) 0.0420(11) 0.0182(9) 0.0024(9) 0.0087(9)
C38' 0.0671(13) 0.0328(10) 0.0497(12) 0.0147(9) -0.0066(10) 0.0170(9)
C39' 0.0554(11) 0.0358(9) 0.0415(11) 0.0037(8) -0.0042(9) 0.0269(9)
C40' 0.0414(9) 0.0343(9) 0.0291(9) 0.0026(7) 0.0002(7) 0.0182(8)

loop_
_atom_type_symbol
_atom_type_description
_atom_type_scat_dispersion_real
_atom_type_scat_dispersion_imag
_atom_type_scat_source
C C 0.0033 0.0016 'International Tables Vol C Tables 4.2.6.8 and 6.1.1.4'
H H 0.0000 0.0000 'International Tables Vol C Tables 4.2.6.8 and 6.1.1.4'
F F 0.0171 0.0103 'International Tables Vol C Tables 4.2.6.8 and 6.1.1.4'

loop_
_geom_angle_atom_site_label_1
_geom_angle_atom_site_label_2
_geom_angle_atom_site_label_3
_geom_angle
C2 C1 C29 125.08(13)
C2 C1 C14 117.13(13)
C29 C1 C14 117.65(12)
C1 C2 C23 125.90(14)
C1 C2 C3 115.50(13)
C23 C2 C3 118.60(12)
C8 C3 C4 118.49(14)
C8 C3 C2 115.81(13)
C4 C3 C2 124.50(13)
C5 C4 C3 117.18(14)
C5 C4 C17 117.98(13)
C3 C4 C17 124.39(13)
C6 C5 C4 121.82(14)
C6 C5 H5A 119.1
C4 C5 H5A 119.1
C5 C6 C7 118.53(14)
C5 C6 C9 120.55(13)
C7 C6 C9 118.81(14)
C8 C7 C6 118.69(14)
C8 C7 H7A 120.7
C6 C7 H7A 120.7
C7 C8 C3 121.62(14)
C7 C8 H8A 119.2
C3 C8 H8A 119.2
F2A C9 F2B 105.73(12)
F2A C9 C6 110.79(13)
F2B C9 C6 112.99(13)
F2A C9 C10 107.43(12)
F2B C9 C10 106.45(13)
C6 C9 C10 113.01(12)
F1A C10 F1B 104.76(12)
F1A C10 C11 115.17(13)
F1B C10 C11 109.33(12)
F1A C10 C9 107.38(12)
F1B C10 C9 105.27(13)
C11 C10 C9 114.09(12)
C16 C11 C12 118.17(14)
C16 C11 C10 117.07(14)
C12 C11 C10 122.07(13)
C13 C12 C11 117.34(13)
C13 C12 C35 118.98(14)
C11 C12 C35 123.59(13)
C14 C13 C12 122.21(14)
C14 C13 H13B 118.9
C12 C13 H13B 118.9
C15 C14 C13 117.26(13)
C15 C14 C1 121.16(13)
C13 C14 C1 120.49(13)
C16 C15 C14 119.27(14)
C16 C15 H15B 120.4
C14 C15 H15B 120.4
C15 C16 C11 121.15(15)
C15 C16 H16B 119.4
C11 C16 H16B 119.4
C18 C17 C22 118.08(15)
C18 C17 C4 123.42(13)
C22 C17 C4 118.42(14)
C19 C18 C17 120.91(14)
C19 C18 H18B 119.5
C17 C18 H18B 119.5
C18 C19 C20 120.21(16)
C18 C19 H19B 119.9
C20 C19 H19B 119.9
C21 C20 C19 119.52(17)
C21 C20 H20B 120.2
C19 C20 H20B 120.2
C20 C21 C22 120.53(16)
C20 C21 H21B 119.7
C22 C21 H21B 119.7
C21 C22 C17 120.74(16)
C21 C22 H22B 119.6
C17 C22 H22B 119.6
C24 C23 C28 118.05(14)
C24 C23 C2 120.17(14)
C28 C23 C2 121.60(14)
C25 C24 C23 120.54(16)
C25 C24 H24B 119.7
C23 C24 H24B 119.7
C26 C25 C24 120.29(16)
C26 C25 H25B 119.9
C24 C25 H25B 119.9
C25 C26 C27 119.85(16)
C25 C26 H26B 120.1
C27 C26 H26B 120.1
C28 C27 C26 120.09(16)
C28 C27 H27B 120.0
C26 C27 H27B 120.0
C27 C28 C23 121.11(15)
C27 C28 H28B 119.4
C23 C28 H28B 119.4
C34 C29 C30 118.33(14)
C34 C29 C1 120.39(13)
C30 C29 C1 121.24(13)
C31 C30 C29 120.58(15)
C31 C30 H30B 119.7
C29 C30 H30B 119.7
C32 C31 C30 120.19(16)
C32 C31 H31B 119.9
C30 C31 H31B 119.9
C33 C32 C31 119.98(15)
C33 C32 H32B 120.0
C31 C32 H32B 120.0
C32 C33 C34 120.17(16)
C32 C33 H33B 119.9
C34 C33 H33B 119.9
C33 C34 C29 120.67(15)
C33 C34 H34B 119.7
C29 C34 H34B 119.7
C40 C35 C36 118.06(14)
C40 C35 C12 120.13(15)
C36 C35 C12 121.72(13)
C37 C36 C35 120.58(15)
C37 C36 H36B 119.7
C35 C36 H36B 119.7
C38 C37 C36 120.31(17)
C38 C37 H37B 119.8
C36 C37 H37B 119.8
C39 C38 C37 119.85(16)
C39 C38 H38B 120.1
C37 C38 H38B 120.1
C38 C39 C40 120.23(16)
C38 C39 H39B 119.9
C40 C39 H39B 119.9
C39 C40 C35 120.93(17)
C39 C40 H40B 119.5
C35 C40 H40B 119.5
C2' C1' C29' 125.50(13)
C2' C1' C14' 116.85(13)
C29' C1' C14' 117.41(12)
C1' C2' C23' 126.56(13)
C1' C2' C3' 115.66(13)
C23' C2' C3' 117.74(12)
C8' C3' C4' 118.17(13)
C8' C3' C2' 115.99(13)
C4' C3' C2' 124.71(13)
C5' C4' C3' 117.44(14)
C5' C4' C17' 117.25(13)
C3' C4' C17' 124.76(13)
C6' C5' C4' 121.89(14)
C6' C5' H5'A 119.1
C4' C5' H5'A 119.1
C5' C6' C7' 118.40(14)
C5' C6' C9' 120.15(13)
C7' C6' C9' 119.36(14)
C8' C7' C6' 118.71(15)
C8' C7' H7'A 120.6
C6' C7' H7'A 120.6
C7' C8' C3' 121.64(14)
C7' C8' H8'A 119.2
C3' C8' H8'A 119.2
F2E C9' F2F 105.49(11)
F2E C9' C6' 111.04(13)
F2F C9' C6' 113.28(13)
F2E C9' C10' 107.24(12)
F2F C9' C10' 106.37(12)
C6' C9' C10' 112.94(12)
F1E C10' F1F 104.45(11)
F1E C10' C11' 115.36(13)
F1F C10' C11' 109.17(12)
F1E C10' C9' 107.62(12)
F1F C10' C9' 105.23(12)
C11' C10' C9' 114.11(12)
C16' C11' C12' 118.28(14)
C16' C11' C10' 117.05(14)
C12' C11' C10' 122.00(13)
C13' C12' C11' 117.09(13)
C13' C12' C35' 119.18(14)
C11' C12' C35' 123.54(13)
C14' C13' C12' 122.38(14)
C14' C13' H13A 118.8
C12' C13' H13A 118.8
C15' C14' C13' 117.17(13)
C15' C14' C1' 120.17(13)
C13' C14' C1' 121.58(13)
C16' C15' C14' 119.52(14)
C16' C15' H15A 120.2
C14' C15' H15A 120.2
C15' C16' C11' 121.03(15)
C15' C16' H16A 119.5
C11' C16' H16A 119.5
C18' C17' C22' 117.90(15)
C18' C17' C4' 123.76(13)
C22' C17' C4' 118.18(14)
C19' C18' C17' 120.82(15)
C19' C18' H18A 119.6
C17' C18' H18A 119.6
C20' C19' C18' 120.28(16)
C20' C19' H19A 119.9
C18' C19' H19A 119.9
C21' C20' C19' 119.85(16)
C21' C20' H20A 120.1
C19' C20' H20A 120.1
C20' C21' C22' 120.13(16)
C20' C21' H21A 119.9
C22' C21' H21A 119.9
C21' C22' C17' 121.02(16)
C21' C22' H22A 119.5
C17' C22' H22A 119.5
C24' C23' C28' 117.59(14)
C24' C23' C2' 119.30(14)
C28' C23' C2' 123.01(14)
C25' C24' C23' 121.08(16)
C25' C24' H24A 119.5
C23' C24' H24A 119.5
C26' C25' C24' 120.22(16)
C26' C25' H25A 119.9
C24' C25' H25A 119.9
C27' C26' C25' 119.48(16)
C27' C26' H26A 120.3
C25' C26' H26A 120.3
C26' C27' C28' 120.62(17)
C26' C27' H27A 119.7
C28' C27' H27A 119.7
C27' C28' C23' 120.93(16)
C27' C28' H28A 119.5
C23' C28' H28A 119.5
C30' C29' C34' 118.19(14)
C30' C29' C1' 120.80(13)
C34' C29' C1' 120.98(13)
C31' C30' C29' 121.27(16)
C31' C30' H30A 119.4
C29' C30' H30A 119.4
C32' C31' C30' 119.76(16)
C32' C31' H31A 120.1
C30' C31' H31A 120.1
C33' C32' C31' 119.94(16)
C33' C32' H32A 120.0
C31' C32' H32A 120.0
C32' C33' C34' 120.48(17)
C32' C33' H33A 119.8
C34' C33' H33A 119.8
C33' C34' C29' 120.30(16)
C33' C34' H34A 119.8
C29' C34' H34A 119.8
C40' C35' C36' 118.09(14)
C40' C35' C12' 120.59(14)
C36' C35' C12' 121.27(13)
C37' C36' C35' 120.74(15)
C37' C36' H36A 119.6
C35' C36' H36A 119.6
C36' C37' C38' 120.40(17)
C36' C37' H37A 119.8
C38' C37' H37A 119.8
C39' C38' C37' 119.62(16)
C39' C38' H38A 120.2
C37' C38' H38A 120.2
C38' C39' C40' 120.35(16)
C38' C39' H39A 119.8
C40' C39' H39A 119.8
C39' C40' C35' 120.76(16)
C39' C40' H40A 119.6
C35' C40' H40A 119.6

loop_
_geom_bond_atom_site_label_1
_geom_bond_atom_site_label_2
_geom_bond_distance
F1A C10 1.3625(17)
F1B C10 1.3646(18)
F2A C9 1.3601(17)
F2B C9 1.3700(18)
C1 C2 1.364(2)
C1 C29 1.4879(19)
C1 C14 1.505(2)
C2 C23 1.491(2)
C2 C3 1.510(2)
C3 C8 1.398(2)
C3 C4 1.407(2)
C4 C5 1.403(2)
C4 C17 1.493(2)
C5 C6 1.392(2)
C5 H5A 0.9300
C6 C7 1.393(2)
C6 C9 1.502(2)
C7 C8 1.379(2)
C7 H7A 0.9300
C8 H8A 0.9300
C9 C10 1.598(2)
C10 C11 1.524(2)
C11 C16 1.400(2)
C11 C12 1.409(2)
C12 C13 1.400(2)
C12 C35 1.490(2)
C13 C14 1.3966(19)
C13 H13B 0.9300
C14 C15 1.390(2)
C15 C16 1.388(2)
C15 H15B 0.9300
C16 H16B 0.9300
C17 C18 1.395(2)
C17 C22 1.396(2)
C18 C19 1.383(2)
C18 H18B 0.9300
C19 C20 1.383(2)
C19 H19B 0.9300
C20 C21 1.380(2)
C20 H20B 0.9300
C21 C22 1.380(2)
C21 H21B 0.9300
C22 H22B 0.9300
C23 C24 1.395(2)
C23 C28 1.396(2)
C24 C25 1.390(2)
C24 H24B 0.9300
C25 C26 1.374(2)
C25 H25B 0.9300
C26 C27 1.384(2)
C26 H26B 0.9300
C27 C28 1.377(2)
C27 H27B 0.9300
C28 H28B 0.9300
C29 C34 1.392(2)
C29 C30 1.392(2)
C30 C31 1.386(2)
C30 H30B 0.9300
C31 C32 1.379(3)
C31 H31B 0.9300
C32 C33 1.372(2)
C32 H32B 0.9300
C33 C34 1.388(2)
C33 H33B 0.9300
C34 H34B 0.9300
C35 C40 1.394(2)
C35 C36 1.398(2)
C36 C37 1.385(2)
C36 H36B 0.9300
C37 C38 1.381(3)
C37 H37B 0.9300
C38 C39 1.373(3)
C38 H38B 0.9300
C39 C40 1.385(2)
C39 H39B 0.9300
C40 H40B 0.9300
F1E C10' 1.3617(16)
F1F C10' 1.3686(17)
F2E C9' 1.3612(17)
F2F C9' 1.3692(17)
C1' C2' 1.367(2)
C1' C29' 1.4856(19)
C1' C14' 1.5105(19)
C2' C23' 1.488(2)
C2' C3' 1.5088(19)
C3' C8' 1.398(2)
C3' C4' 1.406(2)
C4' C5' 1.401(2)
C4' C17' 1.492(2)
C5' C6' 1.387(2)
C5' H5'A 0.9300
C6' C7' 1.396(2)
C6' C9' 1.502(2)
C7' C8' 1.379(2)
C7' H7'A 0.9300
C8' H8'A 0.9300
C9' C10' 1.596(2)
C10' C11' 1.522(2)
C11' C16' 1.401(2)
C11' C12' 1.413(2)
C12' C13' 1.402(2)
C12' C35' 1.490(2)
C13' C14' 1.395(2)
C13' H13A 0.9300
C14' C15' 1.391(2)
C15' C16' 1.385(2)
C15' H15A 0.9300
C16' H16A 0.9300
C17' C18' 1.397(2)
C17' C22' 1.397(2)
C18' C19' 1.383(2)
C18' H18A 0.9300
C19' C20' 1.382(2)
C19' H19A 0.9300
C20' C21' 1.377(2)
C20' H20A 0.9300
C21' C22' 1.384(2)
C21' H21A 0.9300
C22' H22A 0.9300
C23' C24' 1.397(2)
C23' C28' 1.398(2)
C24' C25' 1.387(2)
C24' H24A 0.9300
C25' C26' 1.379(3)
C25' H25A 0.9300
C26' C27' 1.379(3)
C26' H26A 0.9300
C27' C28' 1.380(2)
C27' H27A 0.9300
C28' H28A 0.9300
C29' C30' 1.387(2)
C29' C34' 1.392(2)
C30' C31' 1.382(2)
C30' H30A 0.9300
C31' C32' 1.378(3)
C31' H31A 0.9300
C32' C33' 1.372(3)
C32' H32A 0.9300
C33' C34' 1.388(2)
C33' H33A 0.9300
C34' H34A 0.9300
C35' C40' 1.396(2)
C35' C36' 1.397(2)
C36' C37' 1.382(2)
C36' H36A 0.9300
C37' C38' 1.385(3)
C37' H37A 0.9300
C38' C39' 1.376(3)
C38' H38A 0.9300
C39' C40' 1.388(2)
C39' H39A 0.9300
C40' H40A 0.9300

loop_
_geom_torsion_atom_site_label_1
_geom_torsion_atom_site_label_2
_geom_torsion_atom_site_label_3
_geom_torsion_atom_site_label_4
_geom_torsion
C29 C1 C2 C23 -14.3(2)
C14 C1 C2 C23 170.04(13)
C29 C1 C2 C3 165.09(13)
C14 C1 C2 C3 -10.6(2)
C1 C2 C3 C8 -64.64(17)
C23 C2 C3 C8 114.76(15)
C1 C2 C3 C4 102.60(17)
C23 C2 C3 C4 -78.00(18)
C8 C3 C4 C5 16.6(2)
C2 C3 C4 C5 -150.36(14)
C8 C3 C4 C17 -171.35(13)
C2 C3 C4 C17 21.7(2)
C3 C4 C5 C6 -1.9(2)
C17 C4 C5 C6 -174.51(13)
C4 C5 C6 C7 -14.0(2)
C4 C5 C6 C9 149.33(14)
C5 C6 C7 C8 14.9(2)
C9 C6 C7 C8 -148.76(14)
C6 C7 C8 C3 -0.1(2)
C4 C3 C8 C7 -16.0(2)
C2 C3 C8 C7 152.05(14)
C5 C6 C9 F2A 10.2(2)
C7 C6 C9 F2A 173.44(13)
C5 C6 C9 F2B 128.59(15)
C7 C6 C9 F2B -68.14(18)
C5 C6 C9 C10 -110.45(16)
C7 C6 C9 C10 52.82(19)
F2A C9 C10 F1A 34.57(16)
F2B C9 C10 F1A -78.31(15)
C6 C9 C10 F1A 157.09(12)
F2A C9 C10 F1B 145.80(12)
F2B C9 C10 F1B 32.92(15)
C6 C9 C10 F1B -91.68(15)
F2A C9 C10 C11 -94.34(15)
F2B C9 C10 C11 152.78(12)
C6 C9 C10 C11 28.17(19)
F1A C10 C11 C16 126.88(15)
F1B C10 C11 C16 9.30(18)
C9 C10 C11 C16 -108.26(15)
F1A C10 C11 C12 -72.09(18)
F1B C10 C11 C12 170.33(13)
C9 C10 C11 C12 52.77(19)
C16 C11 C12 C13 17.5(2)
C10 C11 C12 C13 -143.31(14)
C16 C11 C12 C35 -165.77(13)
C10 C11 C12 C35 33.4(2)
C11 C12 C13 C14 -2.1(2)
C35 C12 C13 C14 -178.93(13)
C12 C13 C14 C15 -16.4(2)
C12 C13 C14 C1 151.79(14)
C2 C1 C14 C15 103.08(17)
C29 C1 C14 C15 -72.95(18)
C2 C1 C14 C13 -64.62(19)
C29 C1 C14 C13 119.36(15)
C13 C14 C15 C16 19.1(2)
C1 C14 C15 C16 -148.97(14)
C14 C15 C16 C11 -3.8(2)
C12 C11 C16 C15 -15.0(2)
C10 C11 C16 C15 146.84(15)
C5 C4 C17 C18 128.61(15)
C3 C4 C17 C18 -43.4(2)
C5 C4 C17 C22 -48.17(19)
C3 C4 C17 C22 139.81(15)
C22 C17 C18 C19 0.0(2)
C4 C17 C18 C19 -176.81(14)
C17 C18 C19 C20 0.0(2)
C18 C19 C20 C21 0.0(3)
C19 C20 C21 C22 0.0(3)
C20 C21 C22 C17 0.0(3)
C18 C17 C22 C21 0.0(2)
C4 C17 C22 C21 176.99(15)
C1 C2 C23 C24 150.26(15)
C3 C2 C23 C24 -29.1(2)
C1 C2 C23 C28 -34.8(2)
C3 C2 C23 C28 145.85(14)
C28 C23 C24 C25 2.5(2)
C2 C23 C24 C25 177.65(14)
C23 C24 C25 C26 -0.8(2)
C24 C25 C26 C27 -1.4(3)
C25 C26 C27 C28 1.8(2)
C26 C27 C28 C23 0.1(2)
C24 C23 C28 C27 -2.2(2)
C2 C23 C28 C27 -177.25(14)
C2 C1 C29 C34 140.74(16)
C14 C1 C29 C34 -43.6(2)
C2 C1 C29 C30 -41.5(2)
C14 C1 C29 C30 134.14(15)
C34 C29 C30 C31 -2.7(2)
C1 C29 C30 C31 179.52(15)
C29 C30 C31 C32 0.9(3)
C30 C31 C32 C33 1.2(3)
C31 C32 C33 C34 -1.6(3)
C32 C33 C34 C29 -0.3(2)
C30 C29 C34 C33 2.4(2)
C1 C29 C34 C33 -179.81(14)
C13 C12 C35 C40 -137.24(15)
C11 C12 C35 C40 46.1(2)
C13 C12 C35 C36 39.3(2)
C11 C12 C35 C36 -137.35(16)
C40 C35 C36 C37 -1.9(2)
C12 C35 C36 C37 -178.53(15)
C35 C36 C37 C38 0.4(3)
C36 C37 C38 C39 1.1(3)
C37 C38 C39 C40 -1.1(3)
C38 C39 C40 C35 -0.5(3)
C36 C35 C40 C39 1.9(2)
C12 C35 C40 C39 178.61(15)
C29' C1' C2' C23' -11.0(2)
C14' C1' C2' C23' 174.84(13)
C29' C1' C2' C3' 166.63(13)
C14' C1' C2' C3' -7.5(2)
C1' C2' C3' C8' -69.02(17)
C23' C2' C3' C8' 108.85(15)
C1' C2' C3' C4' 98.58(17)
C23' C2' C3' C4' -83.55(18)
C8' C3' C4' C5' 16.9(2)
C2' C3' C4' C5' -150.46(14)
C8' C3' C4' C17' -171.93(13)
C2' C3' C4' C17' 20.7(2)
C3' C4' C5' C6' -2.0(2)
C17' C4' C5' C6' -173.88(13)
C4' C5' C6' C7' -14.0(2)
C4' C5' C6' C9' 149.46(14)
C5' C6' C7' C8' 14.7(2)
C9' C6' C7' C8' -148.85(14)
C6' C7' C8' C3' 0.3(2)
C4' C3' C8' C7' -16.4(2)
C2' C3' C8' C7' 152.05(14)
C5' C6' C9' F2E 11.24(19)
C7' C6' C9' F2E 174.55(13)
C5' C6' C9' F2F 129.72(14)
C7' C6' C9' F2F -66.97(18)
C5' C6' C9' C10' -109.27(15)
C7' C6' C9' C10' 54.04(19)
F2E C9' C10' F1E 35.03(16)
F2F C9' C10' F1E -77.47(14)
C6' C9' C10' F1E 157.68(12)
F2E C9' C10' F1F 145.99(11)
F2F C9' C10' F1F 33.50(15)
C6' C9' C10' F1F -91.36(14)
F2E C9' C10' C11' -94.36(14)
F2F C9' C10' C11' 153.14(12)
C6' C9' C10' C11' 28.29(18)
F1E C10' C11' C16' 127.32(14)
F1F C10' C11' C16' 10.11(18)
C9' C10' C11' C16' -107.29(15)
F1E C10' C11' C12' -71.52(18)
F1F C10' C11' C12' 171.27(12)
C9' C10' C11' C12' 53.87(18)
C16' C11' C12' C13' 17.3(2)
C10' C11' C12' C13' -143.65(14)
C16' C11' C12' C35' -167.69(13)
C10' C11' C12' C35' 31.4(2)
C11' C12' C13' C14' -1.8(2)
C35' C12' C13' C14' -177.04(13)
C12' C13' C14' C15' -16.3(2)
C12' C13' C14' C1' 151.80(14)
C2' C1' C14' C15' 99.79(17)
C29' C1' C14' C15' -74.84(18)
C2' C1' C14' C13' -68.00(19)
C29' C1' C14' C13' 117.37(15)
C13' C14' C15' C16' 18.9(2)
C1' C14' C15' C16' -149.46(14)
C14' C15' C16' C11' -3.5(2)
C12' C11' C16' C15' -15.0(2)
C10' C11' C16' C15' 146.88(14)
C5' C4' C17' C18' 129.61(15)
C3' C4' C17' C18' -41.6(2)
C5' C4' C17' C22' -45.70(19)
C3' C4' C17' C22' 143.10(15)
C22' C17' C18' C19' 1.4(2)
C4' C17' C18' C19' -173.93(14)
C17' C18' C19' C20' -0.8(2)
C18' C19' C20' C21' -0.2(3)
C19' C20' C21' C22' 0.5(3)
C20' C21' C22' C17' 0.1(3)
C18' C17' C22' C21' -1.1(2)
C4' C17' C22' C21' 174.54(14)
C1' C2' C23' C24' 155.34(15)
C3' C2' C23' C24' -22.27(19)
C1' C2' C23' C28' -28.3(2)
C3' C2' C23' C28' 154.11(14)
C28' C23' C24' C25' 2.4(2)
C2' C23' C24' C25' 178.99(14)
C23' C24' C25' C26' 0.2(2)
C24' C25' C26' C27' -1.9(3)
C25' C26' C27' C28' 1.0(3)
C26' C27' C28' C23' 1.6(3)
C24' C23' C28' C27' -3.3(2)
C2' C23' C28' C27' -179.73(14)
C2' C1' C29' C30' -50.0(2)
C14' C1' C29' C30' 124.15(15)
C2' C1' C29' C34' 131.72(17)
C14' C1' C29' C34' -54.17(19)
C34' C29' C30' C31' -2.2(2)
C1' C29' C30' C31' 179.43(14)
C29' C30' C31' C32' 0.2(3)
C30' C31' C32' C33' 1.5(3)
C31' C32' C33' C34' -1.3(3)
C32' C33' C34' C29' -0.8(3)
C30' C29' C34' C33' 2.5(2)
C1' C29' C34' C33' -179.17(15)
C13' C12' C35' C40' -138.92(15)
C11' C12' C35' C40' 46.2(2)
C13' C12' C35' C36' 38.6(2)
C11' C12' C35' C36' -136.31(16)
C40' C35' C36' C37' -2.5(2)
C12' C35' C36' C37' 179.93(15)
C35' C36' C37' C38' 1.2(3)
C36' C37' C38' C39' 0.5(3)
C37' C38' C39' C40' -0.9(3)
C38' C39' C40' C35' -0.5(3)
C36' C35' C40' C39' 2.1(2)
C12' C35' C40' C39' 179.73(15)
